data_2217245
loop_
_publ_author_name
'Ya-Wen Wang'
'Yu Peng'

_publ_section_title
;
 <i>N</i>-(4-Bromobenzoyl)-<i>N</i>,<i>N</i>'-dicyclohexylurea
;
_journal_coeditor_code PK2071
_journal_issue 1
_journal_name_full 'Acta Crystallographica Section E'
_journal_page_first o160
_journal_page_last o160
_journal_paper_doi 10.1107/S1600536807064756
_journal_volume 64
_journal_year 2008
_chemical_formula_iupac 'C20 H27 Br N2 O2'
_chemical_formula_moiety 'C20 H27 Br N2 O2'
_chemical_formula_sum 'C20 H27 Br N2 O2'
_chemical_formula_weight 407.35
_chemical_name_systematic
;
<i>N</i>-(4-Bromobenzoyl)-<i>N</i>,<i>N</i>'-dicyclohexylurea
;
_space_group_IT_number 14
_symmetry_cell_setting monoclinic
_symmetry_space_group_name_Hall '-P 2yn'
_symmetry_space_group_name_H-M 'P 1 21/n 1'
_atom_sites_solution_hydrogens geom
_atom_sites_solution_primary direct
_atom_sites_solution_secondary difmap
_cell_angle_alpha 90.00
_cell_angle_beta 114.443(6)
_cell_angle_gamma 90.00
_cell_formula_units_Z 4
_cell_length_a 13.501(2)
_cell_length_b 9.5621(10)
_cell_length_c 16.306(2)
_cell_measurement_reflns_used 4164
_cell_measurement_temperature 113(2)
_cell_measurement_theta_max 27.9
_cell_measurement_theta_min 1.7
_cell_volume 1916.4(4)
_computing_cell_refinement CrystalClear
_computing_data_collection 'CrystalClear (Jacobson, 1999)'
_computing_data_reduction CrystalClear
_computing_molecular_graphics 'ORTEP-3 (Farrugia, 1997)'
_computing_publication_material 'CrystalStructure (Rigaku, 1999)'
_computing_structure_refinement 'SHELXL97 (Sheldrick, 1997)'
_computing_structure_solution 'SHELXS97 (Sheldrick, 1997)'
_diffrn_ambient_temperature 113(2)
_diffrn_detector_area_resol_mean 7.31
_diffrn_measured_fraction_theta_full 0.988
_diffrn_measured_fraction_theta_max 0.988
_diffrn_measurement_device_type 'Rigaku Saturn CCD diffractometer'
_diffrn_measurement_method \w
_diffrn_radiation_monochromator confocal
_diffrn_radiation_source 'Rotating anode'
_diffrn_radiation_type MoK\a
_diffrn_radiation_wavelength 0.71070
_diffrn_reflns_av_R_equivalents 0.0436
_diffrn_reflns_av_sigmaI/netI 0.0431
_diffrn_reflns_limit_h_max 17
_diffrn_reflns_limit_h_min -17
_diffrn_reflns_limit_k_max 12
_diffrn_reflns_limit_k_min -12
_diffrn_reflns_limit_l_max 20
_diffrn_reflns_limit_l_min -21
_diffrn_reflns_number 17461
_diffrn_reflns_theta_full 27.90
_diffrn_reflns_theta_max 27.90
_diffrn_reflns_theta_min 1.66
_diffrn_standards_number 0
_exptl_absorpt_coefficient_mu 2.161
_exptl_absorpt_correction_T_max 0.739
_exptl_absorpt_correction_T_min 0.484
_exptl_absorpt_correction_type multi-scan
_exptl_absorpt_process_details '(REQABS; Jacobson, 1998)'
_exptl_crystal_colour colorless
_exptl_crystal_density_diffrn 1.412
_exptl_crystal_density_method 'not measured'
_exptl_crystal_description prism
_exptl_crystal_F_000 848
_exptl_crystal_size_max 0.38
_exptl_crystal_size_mid 0.16
_exptl_crystal_size_min 0.14
_refine_diff_density_max 0.451
_refine_diff_density_min -0.437
_refine_ls_extinction_method none
_refine_ls_goodness_of_fit_ref 1.059
_refine_ls_hydrogen_treatment mixed
_refine_ls_matrix_type full
_refine_ls_number_parameters 231
_refine_ls_number_reflns 4526
_refine_ls_number_restraints 1
_refine_ls_restrained_S_all 1.059
_refine_ls_R_factor_all 0.0492
_refine_ls_R_factor_gt 0.0364
_refine_ls_shift/su_max 0.003
_refine_ls_shift/su_mean 0.000
_refine_ls_structure_factor_coef Fsqd
_refine_ls_weighting_details 'calc w=1/[\s^2^(Fo^2^)+(0.0381P)^2^] where P=(Fo^2^+2Fc^2^)/3'
_refine_ls_weighting_scheme calc
_refine_ls_wR_factor_gt 0.0737
_refine_ls_wR_factor_ref 0.0781
_reflns_number_gt 3651
_reflns_number_total 4526
_reflns_threshold_expression I>2\s(I)
_cod_data_source_file pk2071.cif
_cod_data_source_block I
_cod_original_cell_volume 1916.3(4)
_cod_original_sg_symbol_H-M 'P 21/n'
_cod_database_code 2217245
_cod_database_fobs_code 2217245

loop_
_symmetry_equiv_pos_as_xyz
'x, y, z'
'-x+1/2, y+1/2, -z+1/2'
'-x, -y, -z'
'x-1/2, -y-1/2, z-1/2'

loop_
_atom_site_type_symbol
_atom_site_label
_atom_site_fract_x
_atom_site_fract_y
_atom_site_fract_z
_atom_site_U_iso_or_equiv
_atom_site_adp_type
_atom_site_calc_flag
_atom_site_refinement_flags
_atom_site_occupancy
Br Br1 0.615319(17) 0.39160(2) 1.092233(14) 0.03591(9) Uani d . 1
N N1 0.86443(11) 0.53780(15) 0.80694(9) 0.0172(3) Uani d . 1
N N2 0.67615(11) 0.53992(16) 0.73657(10) 0.0180(3) Uani d D 1
O O1 0.95485(9) 0.68643(13) 0.92419(8) 0.0226(3) Uani d . 1
O O2 0.76754(10) 0.34042(13) 0.73292(8) 0.0234(3) Uani d . 1
C C1 0.69576(14) 0.4583(2) 1.02792(12) 0.0233(4) Uani d . 1
C C2 0.69278(15) 0.5987(2) 1.00682(13) 0.0267(4) Uani d . 1
H H2 0.6508 0.6624 1.0240 0.032 Uiso calc R 1
C C3 0.75215(15) 0.6450(2) 0.96011(13) 0.0246(4) Uani d . 1
H H3 0.7519 0.7414 0.9460 0.029 Uiso calc R 1
C C4 0.81235(13) 0.55047(19) 0.93373(11) 0.0176(4) Uani d . 1
C C5 0.81418(14) 0.40955(19) 0.95585(12) 0.0205(4) Uani d . 1
H H5 0.8551 0.3450 0.9381 0.025 Uiso calc R 1
C C6 0.75616(14) 0.3634(2) 1.00396(12) 0.0223(4) Uani d . 1
H H6 0.7581 0.2677 1.0202 0.027 Uiso calc R 1
C C7 0.88221(13) 0.60122(18) 0.88777(12) 0.0179(4) Uani d . 1
C C8 0.94261(14) 0.55666(19) 0.76516(12) 0.0199(4) Uani d . 1
H H8 0.9907 0.6372 0.7963 0.024 Uiso calc R 1
C C9 1.01578(15) 0.4287(2) 0.77921(14) 0.0259(4) Uani d . 1
H H9A 0.9702 0.3452 0.7531 0.031 Uiso calc R 1
H H9B 1.0574 0.4122 0.8445 0.031 Uiso calc R 1
C C10 1.09504(16) 0.4493(2) 0.73482(14) 0.0331(5) Uani d . 1
H H10A 1.1462 0.5260 0.7656 0.040 Uiso calc R 1
H H10B 1.1380 0.3628 0.7415 0.040 Uiso calc R 1
C C11 1.03445(17) 0.4842(2) 0.63510(14) 0.0361(5) Uani d . 1
H H11A 0.9878 0.4043 0.6032 0.043 Uiso calc R 1
H H11B 1.0874 0.5007 0.6086 0.043 Uiso calc R 1
C C12 0.96424(17) 0.6143(2) 0.62288(14) 0.0341(5) Uani d . 1
H H12A 0.9238 0.6338 0.5578 0.041 Uiso calc R 1
H H12B 1.0117 0.6956 0.6507 0.041 Uiso calc R 1
C C13 0.88348(15) 0.5955(2) 0.66570(13) 0.0268(4) Uani d . 1
H H13A 0.8424 0.6834 0.6599 0.032 Uiso calc R 1
H H13B 0.8308 0.5210 0.6335 0.032 Uiso calc R 1
C C14 0.76568(14) 0.4618(2) 0.75616(11) 0.0180(4) Uani d . 1
C C15 0.56540(13) 0.48403(19) 0.69141(12) 0.0180(4) Uani d . 1
H H15 0.5702 0.3853 0.6733 0.022 Uiso calc R 1
C C16 0.50196(16) 0.5682(2) 0.60708(13) 0.0313(5) Uani d . 1
H H16A 0.5392 0.5639 0.5661 0.038 Uiso calc R 1
H H16B 0.4987 0.6673 0.6233 0.038 Uiso calc R 1
C C17 0.38642(16) 0.5099(2) 0.55931(15) 0.0399(6) Uani d . 1
H H17A 0.3452 0.5668 0.5051 0.048 Uiso calc R 1
H H17B 0.3899 0.4128 0.5396 0.048 Uiso calc R 1
C C18 0.32755(16) 0.5114(2) 0.62076(18) 0.0509(7) Uani d . 1
H H18A 0.3189 0.6091 0.6368 0.061 Uiso calc R 1
H H18B 0.2542 0.4702 0.5890 0.061 Uiso calc R 1
C C19 0.39104(16) 0.4288(2) 0.70547(16) 0.0403(6) Uani d . 1
H H19A 0.3934 0.3293 0.6896 0.048 Uiso calc R 1
H H19B 0.3535 0.4344 0.7462 0.048 Uiso calc R 1
C C20 0.50804(16) 0.4842(2) 0.75473(14) 0.0296(5) Uani d . 1
H H20A 0.5063 0.5805 0.7764 0.036 Uiso calc R 1
H H20B 0.5487 0.4245 0.8077 0.036 Uiso calc R 1
H H2A 0.6851(15) 0.6326(10) 0.7456(12) 0.023(5) Uiso d D 1

loop_
_atom_site_aniso_label
_atom_site_aniso_U_11
_atom_site_aniso_U_22
_atom_site_aniso_U_33
_atom_site_aniso_U_12
_atom_site_aniso_U_13
_atom_site_aniso_U_23
Br1 0.03720(13) 0.04748(17) 0.03229(13) -0.01255(10) 0.02362(10) -0.00410(10)
N1 0.0147(7) 0.0164(8) 0.0206(8) -0.0024(6) 0.0075(6) -0.0004(6)
N2 0.0154(7) 0.0136(9) 0.0238(8) -0.0013(6) 0.0070(6) -0.0024(7)
O1 0.0190(6) 0.0223(7) 0.0233(7) -0.0054(6) 0.0056(5) -0.0015(6)
O2 0.0213(6) 0.0140(7) 0.0322(8) 0.0006(5) 0.0084(6) -0.0032(6)
C1 0.0217(9) 0.0320(12) 0.0174(9) -0.0071(8) 0.0093(8) -0.0027(9)
C2 0.0257(10) 0.0269(12) 0.0320(11) -0.0048(8) 0.0165(9) -0.0102(9)
C3 0.0259(10) 0.0198(11) 0.0297(10) -0.0034(8) 0.0132(8) -0.0030(9)
C4 0.0141(8) 0.0212(10) 0.0151(8) -0.0030(7) 0.0037(7) -0.0019(8)
C5 0.0164(8) 0.0239(11) 0.0194(9) 0.0003(8) 0.0057(7) 0.0005(8)
C6 0.0218(9) 0.0244(11) 0.0191(9) -0.0012(8) 0.0067(8) 0.0040(8)
C7 0.0145(8) 0.0166(10) 0.0198(9) 0.0026(7) 0.0045(7) 0.0037(8)
C8 0.0171(9) 0.0203(10) 0.0252(10) -0.0019(7) 0.0117(8) -0.0001(8)
C9 0.0188(9) 0.0267(11) 0.0306(11) 0.0044(8) 0.0087(8) 0.0030(9)
C10 0.0221(10) 0.0396(13) 0.0405(12) 0.0087(9) 0.0159(9) 0.0002(11)
C11 0.0321(11) 0.0479(14) 0.0351(12) 0.0045(10) 0.0209(10) -0.0050(11)
C12 0.0348(11) 0.0463(14) 0.0290(11) 0.0046(10) 0.0210(10) 0.0048(10)
C13 0.0245(10) 0.0332(12) 0.0264(10) 0.0058(9) 0.0144(8) 0.0065(9)
C14 0.0176(9) 0.0184(10) 0.0179(9) -0.0019(7) 0.0074(7) 0.0019(8)
C15 0.0141(8) 0.0162(10) 0.0219(9) -0.0008(7) 0.0055(7) -0.0019(8)
C16 0.0314(11) 0.0229(11) 0.0270(11) -0.0040(9) -0.0006(9) 0.0023(9)
C17 0.0268(11) 0.0284(13) 0.0408(13) 0.0028(9) -0.0096(10) 0.0015(10)
C18 0.0150(10) 0.0391(14) 0.0841(19) 0.0034(10) 0.0060(12) -0.0301(14)
C19 0.0277(11) 0.0528(15) 0.0518(15) -0.0179(10) 0.0279(11) -0.0276(12)
C20 0.0262(10) 0.0367(13) 0.0304(11) -0.0088(9) 0.0163(9) -0.0101(10)

loop_
_atom_type_symbol
_atom_type_description
_atom_type_scat_dispersion_real
_atom_type_scat_dispersion_imag
_atom_type_scat_source
C C 0.0033 0.0016 'International Tables Vol C Tables 4.2.6.8 and 6.1.1.4'
H H 0.0000 0.0000 'International Tables Vol C Tables 4.2.6.8 and 6.1.1.4'
O O 0.0106 0.0060 'International Tables Vol C Tables 4.2.6.8 and 6.1.1.4'
Br Br -0.2901 2.4595 'International Tables Vol C Tables 4.2.6.8 and 6.1.1.4'
N N 0.0061 0.0033 'International Tables Vol C Tables 4.2.6.8 and 6.1.1.4'

loop_
_geom_angle_atom_site_label_1
_geom_angle_atom_site_label_2
_geom_angle_atom_site_label_3
_geom_angle
C7 N1 C14 121.65(14)
C7 N1 C8 120.63(14)
C14 N1 C8 117.50(14)
C14 N2 C15 123.18(15)
C14 N2 H2A 117.5(12)
C15 N2 H2A 118.8(12)
C6 C1 C2 121.85(17)
C6 C1 Br1 118.30(15)
C2 C1 Br1 119.85(14)
C1 C2 C3 118.86(18)
C1 C2 H2 120.6
C3 C2 H2 120.6
C2 C3 C4 120.33(18)
C2 C3 H3 119.8
C4 C3 H3 119.8
C5 C4 C3 119.75(17)
C5 C4 C7 119.52(16)
C3 C4 C7 120.56(17)
C6 C5 C4 119.98(17)
C6 C5 H5 120.0
C4 C5 H5 120.0
C1 C6 C5 119.22(18)
C1 C6 H6 120.4
C5 C6 H6 120.4
O1 C7 N1 122.99(16)
O1 C7 C4 120.93(16)
N1 C7 C4 115.88(15)
N1 C8 C13 110.98(14)
N1 C8 C9 111.83(15)
C13 C8 C9 112.02(16)
N1 C8 H8 107.2
C13 C8 H8 107.2
C9 C8 H8 107.2
C8 C9 C10 111.13(16)
C8 C9 H9A 109.4
C10 C9 H9A 109.4
C8 C9 H9B 109.4
C10 C9 H9B 109.4
H9A C9 H9B 108.0
C11 C10 C9 111.13(16)
C11 C10 H10A 109.4
C9 C10 H10A 109.4
C11 C10 H10B 109.4
C9 C10 H10B 109.4
H10A C10 H10B 108.0
C10 C11 C12 110.37(17)
C10 C11 H11A 109.6
C12 C11 H11A 109.6
C10 C11 H11B 109.6
C12 C11 H11B 109.6
H11A C11 H11B 108.1
C11 C12 C13 111.49(17)
C11 C12 H12A 109.3
C13 C12 H12A 109.3
C11 C12 H12B 109.3
C13 C12 H12B 109.3
H12A C12 H12B 108.0
C8 C13 C12 110.81(16)
C8 C13 H13A 109.5
C12 C13 H13A 109.5
C8 C13 H13B 109.5
C12 C13 H13B 109.5
H13A C13 H13B 108.1
O2 C14 N2 125.83(16)
O2 C14 N1 121.54(16)
N2 C14 N1 112.60(16)
N2 C15 C16 109.75(14)
N2 C15 C20 110.93(14)
C16 C15 C20 111.03(16)
N2 C15 H15 108.3
C16 C15 H15 108.3
C20 C15 H15 108.3
C15 C16 C17 110.02(16)
C15 C16 H16A 109.7
C17 C16 H16A 109.7
C15 C16 H16B 109.7
C17 C16 H16B 109.7
H16A C16 H16B 108.2
C18 C17 C16 111.28(18)
C18 C17 H17A 109.4
C16 C17 H17A 109.4
C18 C17 H17B 109.4
C16 C17 H17B 109.4
H17A C17 H17B 108.0
C19 C18 C17 110.18(17)
C19 C18 H18A 109.6
C17 C18 H18A 109.6
C19 C18 H18B 109.6
C17 C18 H18B 109.6
H18A C18 H18B 108.1
C18 C19 C20 111.59(18)
C18 C19 H19A 109.3
C20 C19 H19A 109.3
C18 C19 H19B 109.3
C20 C19 H19B 109.3
H19A C19 H19B 108.0
C15 C20 C19 110.18(16)
C15 C20 H20A 109.6
C19 C20 H20A 109.6
C15 C20 H20B 109.6
C19 C20 H20B 109.6
H20A C20 H20B 108.1

loop_
_geom_bond_atom_site_label_1
_geom_bond_atom_site_label_2
_geom_bond_distance
Br1 C1 1.9048(18)
N1 C7 1.379(2)
N1 C14 1.441(2)
N1 C8 1.485(2)
N2 C14 1.342(2)
N2 C15 1.467(2)
N2 H2A 0.898(9)
O1 C7 1.223(2)
O2 C14 1.225(2)
C1 C6 1.380(3)
C1 C2 1.382(3)
C2 C3 1.387(3)
C2 H2 0.9500
C3 C4 1.397(3)
C3 H3 0.9500
C4 C5 1.393(3)
C4 C7 1.507(2)
C5 C6 1.390(2)
C5 H5 0.9500
C6 H6 0.9500
C8 C13 1.528(2)
C8 C9 1.529(3)
C8 H8 1.0000
C9 C10 1.532(3)
C9 H9A 0.9900
C9 H9B 0.9900
C10 C11 1.524(3)
C10 H10A 0.9900
C10 H10B 0.9900
C11 C12 1.526(3)
C11 H11A 0.9900
C11 H11B 0.9900
C12 C13 1.529(2)
C12 H12A 0.9900
C12 H12B 0.9900
C13 H13A 0.9900
C13 H13B 0.9900
C15 C16 1.516(2)
C15 C20 1.526(2)
C15 H15 1.0000
C16 C17 1.531(3)
C16 H16A 0.9900
C16 H16B 0.9900
C17 C18 1.515(3)
C17 H17A 0.9900
C17 H17B 0.9900
C18 C19 1.512(3)
C18 H18A 0.9900
C18 H18B 0.9900
C19 C20 1.540(3)
C19 H19A 0.9900
C19 H19B 0.9900
C20 H20A 0.9900
C20 H20B 0.9900

loop_
_geom_hbond_atom_site_label_D
_geom_hbond_atom_site_label_H
_geom_hbond_atom_site_label_A
_geom_hbond_site_symmetry_A
_geom_hbond_distance_DH
_geom_hbond_distance_HA
_geom_hbond_distance_DA
_geom_hbond_angle_DHA
_geom_hbond_publ_flag
N2 H2A O2 2_656 0.898(10) 2.072(11) 2.961(2) 170(2) y

loop_
_geom_torsion_atom_site_label_1
_geom_torsion_atom_site_label_2
_geom_torsion_atom_site_label_3
_geom_torsion_atom_site_label_4
_geom_torsion
C6 C1 C2 C3 0.1(3)
Br1 C1 C2 C3 179.88(14)
C1 C2 C3 C4 1.0(3)
C2 C3 C4 C5 -1.1(3)
C2 C3 C4 C7 -176.41(17)
C3 C4 C5 C6 0.0(3)
C7 C4 C5 C6 175.39(15)
C2 C1 C6 C5 -1.2(3)
Br1 C1 C6 C5 179.06(13)
C4 C5 C6 C1 1.1(3)
C14 N1 C7 O1 -166.44(16)
C8 N1 C7 O1 7.9(2)
C14 N1 C7 C4 18.6(2)
C8 N1 C7 C4 -167.06(14)
C5 C4 C7 O1 -117.18(19)
C3 C4 C7 O1 58.1(2)
C5 C4 C7 N1 57.9(2)
C3 C4 C7 N1 -126.75(18)
C7 N1 C8 C13 -131.60(17)
C14 N1 C8 C13 43.0(2)
C7 N1 C8 C9 102.52(19)
C14 N1 C8 C9 -82.87(19)
N1 C8 C9 C10 179.38(15)
C13 C8 C9 C10 54.1(2)
C8 C9 C10 C11 -55.5(2)
C9 C10 C11 C12 57.0(2)
C10 C11 C12 C13 -57.3(2)
N1 C8 C13 C12 -179.79(15)
C9 C8 C13 C12 -54.0(2)
C11 C12 C13 C8 55.7(2)
C15 N2 C14 O2 6.6(3)
C15 N2 C14 N1 -175.26(14)
C7 N1 C14 O2 -125.42(18)
C8 N1 C14 O2 60.0(2)
C7 N1 C14 N2 56.4(2)
C8 N1 C14 N2 -118.19(17)
C14 N2 C15 C16 -124.11(18)
C14 N2 C15 C20 112.83(19)
N2 C15 C16 C17 179.70(16)
C20 C15 C16 C17 -57.3(2)
C15 C16 C17 C18 57.9(2)
C16 C17 C18 C19 -57.3(2)
C17 C18 C19 C20 56.3(2)
N2 C15 C20 C19 178.56(17)
C16 C15 C20 C19 56.2(2)
C18 C19 C20 C15 -55.8(2)

loop_
_cod_related_entry_id
_cod_related_entry_database
_cod_related_entry_code
1 ChemSpider 21119520
